data_7157610
loop_
_publ_author_name
'Hong, Hyejin'
'Conover, Cassidy M.'
'Hofsommer, Dillon T.'
'Sanz, Corey A.'
'Hicks, Robin G.'

_publ_section_title
;
 Discovery and properties of a new indigoid structure type based on
 dimeric cis-indigos.
;
_journal_issue 30
_journal_name_full 'Organic &amp; biomolecular chemistry'
_journal_page_first 5838
_journal_page_last 5842
_journal_paper_doi 10.1039/d0ob01368d
_journal_volume 18
_journal_year 2020
_chemical_formula_moiety '0.53(C42 H20 N4 O6), 0.8(C7 H8)'
_chemical_formula_sum 'C28 H17.07 N2.13 O3.2'
_chemical_formula_weight 434.57
_space_group_crystal_system monoclinic
_space_group_IT_number 15
_space_group_name_Hall '-C 2yc'
_space_group_name_H-M_alt 'C 1 2/c 1'
_atom_sites_solution_hydrogens geom
_atom_sites_solution_primary direct
_audit_creation_date 2016-05-31
_audit_creation_method
;
Olex2 1.2
(compiled 2016.02.19 svn.r3266 for OlexSys, GUI svn.r5155)
;
_audit_update_record
;
2019-08-30 deposited with the CCDC.	2020-07-15 downloaded from the CCDC.
;
_cell_angle_alpha 90
_cell_angle_beta 93.498(4)
_cell_angle_gamma 90
_cell_formula_units_Z 30
_cell_length_a 39.337(3)
_cell_length_b 13.8936(10)
_cell_length_c 28.683(2)
_cell_measurement_reflns_used 9994
_cell_measurement_temperature 90(2)
_cell_measurement_theta_max 27.888
_cell_measurement_theta_min 2.283
_cell_volume 15647(2)
_computing_molecular_graphics 'Olex2 (Dolomanov et al., 2009)'
_computing_publication_material 'Olex2 (Dolomanov et al., 2009)'
_computing_structure_refinement 'ShelXL (Sheldrick, 2015)'
_computing_structure_solution 'ShelXT (Sheldrick, 2015)'
_diffrn_ambient_temperature 90
_diffrn_measured_fraction_theta_full 0.999
_diffrn_measured_fraction_theta_max 0.995
_diffrn_measurement_device_type 'Bruker APEX-II CCD'
_diffrn_measurement_method '\f and \w scans'
_diffrn_radiation_type MoK\a
_diffrn_radiation_wavelength 0.71073
_diffrn_reflns_av_R_equivalents 0.0512
_diffrn_reflns_av_unetI/netI 0.0486
_diffrn_reflns_Laue_measured_fraction_full 0.999
_diffrn_reflns_Laue_measured_fraction_max 0.995
_diffrn_reflns_limit_h_max 51
_diffrn_reflns_limit_h_min -51
_diffrn_reflns_limit_k_max 17
_diffrn_reflns_limit_k_min -18
_diffrn_reflns_limit_l_max 37
_diffrn_reflns_limit_l_min -31
_diffrn_reflns_number 79517
_diffrn_reflns_point_group_measured_fraction_full 0.999
_diffrn_reflns_point_group_measured_fraction_max 0.995
_diffrn_reflns_theta_full 25.000
_diffrn_reflns_theta_max 27.932
_diffrn_reflns_theta_min 1.423
_diffrn_standards_number 0
_exptl_absorpt_coefficient_mu 0.092
_exptl_absorpt_correction_T_max 0.9891
_exptl_absorpt_correction_T_min 0.9085
_exptl_absorpt_correction_type multi-scan
_exptl_absorpt_process_details
;
SADABS-2014/5 (Bruker,2014/5) was used for absorption correction.
wR2(int) was 0.0764 before and 0.0571 after correction.
The Ratio of minimum to maximum transmission is 0.9185.
The \l/2 correction factor is Not present.
;
_exptl_crystal_density_diffrn 1.384
_exptl_crystal_description prism
_exptl_crystal_F_000 6768
_exptl_crystal_size_max 0.23
_exptl_crystal_size_mid 0.19
_exptl_crystal_size_min 0.12
_refine_diff_density_max 0.391
_refine_diff_density_min -0.274
_refine_diff_density_rms 0.056
_refine_ls_extinction_method none
_refine_ls_goodness_of_fit_ref 0.988
_refine_ls_hydrogen_treatment constr
_refine_ls_matrix_type full
_refine_ls_number_parameters 1213
_refine_ls_number_reflns 18680
_refine_ls_number_restraints 0
_refine_ls_restrained_S_all 0.988
_refine_ls_R_factor_all 0.0763
_refine_ls_R_factor_gt 0.0522
_refine_ls_shift/su_max 0.001
_refine_ls_shift/su_mean 0.000
_refine_ls_structure_factor_coef Fsqd
_refine_ls_weighting_details 'w=1/[\s^2^(Fo^2^)+(0.1000P)^2^] where P=(Fo^2^+2Fc^2^)/3'
_refine_ls_weighting_scheme calc
_refine_ls_wR_factor_gt 0.1395
_refine_ls_wR_factor_ref 0.1575
_reflns_Friedel_coverage 0.000
_reflns_number_gt 13381
_reflns_number_total 18680
_reflns_threshold_expression 'I > 2\s(I)'
_cod_data_source_file d0ob01368d2.cif
_cod_data_source_block rh180
_cod_depositor_comments
;Adding full bibliography for 7157609--7157611.cif.

 Adding full bibliography for 7157609--7157611.cif.
;
_cod_original_cell_volume 15647.3(19)
_cod_original_formula_sum 'C28 H17.07 N2.13 O3.20'
_cod_database_code 7157610
_shelx_space_group_comment
;
The symmetry employed for this shelxl refinement is uniquely defined
by the following loop, which should always be used as a source of
symmetry information in preference to the above space-group names.
They are only intended as comments.
;
_shelx_estimated_absorpt_t_max 0.989
_shelx_estimated_absorpt_t_min 0.979
_olex2_refinement_description
;
1. Fixed Uiso
 At 1.2 times of:
  All C(H) groups
 At 1.5 times of:
  All C(H,H,H) groups
2. Others
 Sof(C69)=Sof(H69)=Sof(C70)=Sof(H70)=Sof(C71)=Sof(H71)=Sof(C72)=Sof(H72)=
 Sof(C73)=Sof(H73)=Sof(C74)=Sof(C75)=Sof(H75A)=Sof(H75B)=Sof(H75C)=1-FVAR(1)
 Sof(C62)=Sof(H62)=Sof(C63)=Sof(H63)=Sof(C64)=Sof(H64)=Sof(C65)=Sof(H65)=
 Sof(C66)=Sof(H66)=Sof(C67)=Sof(C68)=Sof(H68A)=Sof(H68B)=Sof(H68C)=FVAR(1)
 Fixed Sof: C61(0.5) H61A(0.5) H61B(0.5) H61C(0.5) C55(0.5) H55(0.5) C56(0.5)
 H56(0.5) C57(0.5) H57(0.5) C58(0.5) H58(0.5) C59(0.5) H59(0.5) C60(0.5)
 H54A(0.5) H54B(0.5) H54C(0.5)
3.a Free rotating group:
 C61(C55,C56,C57,C58,C59,C60)
3.b Aromatic/amide H refined with riding coordinates:
 C4(H4), C5(H5), C6(H6), C7(H7), C12(H12), C13(H13), C14(H14), C15(H15),
 C20(H20), C21(H21), C22(H22), C23(H23), C28(H28), C29(H29), C30(H30), C31(H31),
  C36(H36), C37(H37), C38(H38), C39(H39), C4A(H4A), C5A(H5A), C6A(H6A),
 C7A(H7A), C12A(H12A), C13A(H13A), C14A(H14A), C15A(H15A), C20A(H20A),
 C21A(H21A), C22A(H22A), C23A(H23A), C28A(H28A), C29A(H29A), C30A(H30A),
 C31A(H31A), C36A(H36A), C37A(H37A), C38A(H38A), C39A(H39A), C62(H62), C63(H63),
  C64(H64), C65(H65), C66(H66), C43(H43), C44(H44), C45(H45), C47(H47),
 C48(H48), C55(H55), C56(H56), C57(H57), C58(H58), C59(H59), C69(H69), C70(H70),
  C71(H71), C72(H72), C73(H73), C50(H50), C51(H51), C52(H52)
3.c Idealised Me refined as rotating group:
 C68(H68A,H68B,H68C), C49(H49A,H49B,H49C), C61(H61A,H61B,H61C), C75(H75A,H75B,
 H75C), C54(H54A,H54B,H54C)
;
_shelx_shelxl_version_number 2014/7
_olex2_submission_special_instructions 'No special instructions were received'

loop_
_space_group_symop_operation_xyz
'x, y, z'
'-x, y, -z+1/2'
'x+1/2, y+1/2, z'
'-x+1/2, y+1/2, -z+1/2'
'-x, -y, -z'
'x, -y, z-1/2'
'-x+1/2, -y+1/2, -z'
'x+1/2, -y+1/2, z-1/2'

loop_
_atom_site_label
_atom_site_type_symbol
_atom_site_fract_x
_atom_site_fract_y
_atom_site_fract_z
_atom_site_U_iso_or_equiv
_atom_site_adp_type
_atom_site_occupancy
_atom_site_site_symmetry_order
_atom_site_calc_flag
_atom_site_refinement_flags_posn
_atom_site_refinement_flags_adp
_atom_site_refinement_flags_occupancy
_atom_site_disorder_assembly
_atom_site_disorder_group
C1 C 0.58452(4) 0.25164(11) 0.38721(5) 0.0198(3) Uani 1 1 d . . . . .
C2 C 0.58478(4) 0.18884(12) 0.34513(5) 0.0202(3) Uani 1 1 d . . . . .
C3 C 0.58791(4) 0.09092(12) 0.36403(5) 0.0210(3) Uani 1 1 d . . . . .
C4 C 0.58878(4) 0.00305(12) 0.34051(5) 0.0247(3) Uani 1 1 d . . . . .
H4 H 0.5870 0.0006 0.3074 0.030 Uiso 1 1 calc R . . . .
C5 C 0.59235(4) -0.08067(13) 0.36681(6) 0.0284(4) Uani 1 1 d . . . . .
H5 H 0.5929 -0.1415 0.3518 0.034 Uiso 1 1 calc R . . . .
C6 C 0.59510(4) -0.07478(12) 0.41576(6) 0.0283(4) Uani 1 1 d . . . . .
H6 H 0.5976 -0.1326 0.4333 0.034 Uiso 1 1 calc R . . . .
C7 C 0.59429(4) 0.01233(12) 0.43970(6) 0.0262(4) Uani 1 1 d . . . . .
H7 H 0.5963 0.0148 0.4728 0.031 Uiso 1 1 calc R . . . .
C8 C 0.59043(4) 0.09571(12) 0.41284(5) 0.0216(3) Uani 1 1 d . . . . .
C9 C 0.57351(4) 0.22155(12) 0.46973(5) 0.0206(3) Uani 1 1 d . . . . .
C10 C 0.53661(4) 0.17712(12) 0.46888(5) 0.0230(3) Uani 1 1 d . . . . .
C11 C 0.53333(4) 0.13648(12) 0.51529(5) 0.0239(3) Uani 1 1 d . . . . .
C12 C 0.50509(4) 0.09945(13) 0.53668(6) 0.0308(4) Uani 1 1 d . . . . .
H12 H 0.4833 0.0976 0.5205 0.037 Uiso 1 1 calc R . . . .
C13 C 0.50973(5) 0.06570(14) 0.58194(6) 0.0370(4) Uani 1 1 d . . . . .
H13 H 0.4909 0.0404 0.5972 0.044 Uiso 1 1 calc R . . . .
C14 C 0.54200(5) 0.06864(14) 0.60532(6) 0.0362(4) Uani 1 1 d . . . . .
H14 H 0.5445 0.0457 0.6365 0.043 Uiso 1 1 calc R . . . .
C15 C 0.57042(5) 0.10381(13) 0.58453(6) 0.0292(4) Uani 1 1 d . . . . .
H15 H 0.5922 0.1052 0.6008 0.035 Uiso 1 1 calc R . . . .
C16 C 0.56559(4) 0.13688(11) 0.53902(5) 0.0222(3) Uani 1 1 d . . . . .
C17 C 0.58037(4) 0.34758(12) 0.39196(5) 0.0207(3) Uani 1 1 d . . . . .
C18 C 0.57393(4) 0.42631(12) 0.35668(5) 0.0226(3) Uani 1 1 d . . . . .
C19 C 0.57147(4) 0.51407(12) 0.38508(5) 0.0234(3) Uani 1 1 d . . . . .
C20 C 0.56541(4) 0.60876(12) 0.37144(6) 0.0270(4) Uani 1 1 d . . . . .
H20 H 0.5625 0.6255 0.3393 0.032 Uiso 1 1 calc R . . . .
C21 C 0.56368(4) 0.67850(13) 0.40610(6) 0.0311(4) Uani 1 1 d . . . . .
H21 H 0.5590 0.7435 0.3978 0.037 Uiso 1 1 calc R . . . .
C22 C 0.56882(4) 0.65301(13) 0.45310(6) 0.0300(4) Uani 1 1 d . . . . .
H22 H 0.5679 0.7017 0.4763 0.036 Uiso 1 1 calc R . . . .
C23 C 0.57532(4) 0.55872(12) 0.46700(6) 0.0278(4) Uani 1 1 d . . . . .
H23 H 0.5791 0.5425 0.4991 0.033 Uiso 1 1 calc R . . . .
C24 C 0.57607(4) 0.48879(12) 0.43233(5) 0.0230(3) Uani 1 1 d . . . . .
C25 C 0.57379(4) 0.33506(12) 0.47811(5) 0.0200(3) Uani 1 1 d . . . . .
C26 C 0.53810(4) 0.37119(11) 0.49406(5) 0.0224(3) Uani 1 1 d . . . . .
C27 C 0.54305(4) 0.39429(11) 0.54356(5) 0.0225(3) Uani 1 1 d . . . . .
C28 C 0.51955(4) 0.42231(12) 0.57545(6) 0.0283(4) Uani 1 1 d . . . . .
H28 H 0.4963 0.4321 0.5658 0.034 Uiso 1 1 calc R . . . .
C29 C 0.53111(5) 0.43542(13) 0.62133(6) 0.0326(4) Uani 1 1 d . . . . .
H29 H 0.5156 0.4543 0.6438 0.039 Uiso 1 1 calc R . . . .
C30 C 0.56552(5) 0.42118(13) 0.63513(6) 0.0305(4) Uani 1 1 d . . . . .
H30 H 0.5728 0.4294 0.6671 0.037 Uiso 1 1 calc R . . . .
C31 C 0.58946(4) 0.39536(12) 0.60356(5) 0.0256(4) Uani 1 1 d . . . . .
H31 H 0.6128 0.3863 0.6132 0.031 Uiso 1 1 calc R . . . .
C32 C 0.57755(4) 0.38343(11) 0.55699(5) 0.0217(3) Uani 1 1 d . . . . .
C33 C 0.62276(4) 0.20843(11) 0.52629(5) 0.0199(3) Uani 1 1 d . . . . .
C34 C 0.65127(4) 0.13950(12) 0.53666(5) 0.0217(3) Uani 1 1 d . . . . .
C35 C 0.68547(4) 0.18324(12) 0.54571(5) 0.0223(3) Uani 1 1 d . . . . .
C36 C 0.71378(4) 0.12314(13) 0.55048(6) 0.0297(4) Uani 1 1 d . . . . .
H36 H 0.7110 0.0554 0.5480 0.036 Uiso 1 1 calc R . . . .
C37 C 0.74612(5) 0.16212(14) 0.55886(7) 0.0370(4) Uani 1 1 d . . . . .
H37 H 0.7654 0.1209 0.5620 0.044 Uiso 1 1 calc R . . . .
C38 C 0.75034(4) 0.26064(14) 0.56255(7) 0.0366(4) Uani 1 1 d . . . . .
H38 H 0.7725 0.2869 0.5683 0.044 Uiso 1 1 calc R . . . .
C39 C 0.72225(4) 0.32159(13) 0.55790(6) 0.0290(4) Uani 1 1 d . . . . .
H39 H 0.7253 0.3892 0.5608 0.035 Uiso 1 1 calc R . . . .
C40 C 0.68965(4) 0.28351(12) 0.54903(5) 0.0220(3) Uani 1 1 d . . . . .
C41 C 0.66013(4) 0.35027(12) 0.54130(5) 0.0213(3) Uani 1 1 d . . . . .
C42 C 0.62668(4) 0.30382(11) 0.52827(5) 0.0197(3) Uani 1 1 d . . . . .
N1 N 0.59006(3) 0.19405(9) 0.42730(4) 0.0202(3) Uani 1 1 d . . . . .
N2 N 0.58208(3) 0.38863(10) 0.43664(4) 0.0216(3) Uani 1 1 d . . . . .
N3 N 0.59037(3) 0.17337(10) 0.51039(4) 0.0202(3) Uani 1 1 d . . . . .
N4 N 0.59741(3) 0.36164(10) 0.51863(4) 0.0202(3) Uani 1 1 d . . . . .
O1 O 0.58305(3) 0.21330(9) 0.30414(3) 0.0252(3) Uani 1 1 d . . . . .
O2 O 0.57086(3) 0.41944(9) 0.31424(4) 0.0294(3) Uani 1 1 d . . . . .
O3 O 0.51760(3) 0.17491(9) 0.43402(4) 0.0286(3) Uani 1 1 d . . . . .
O4 O 0.51320(3) 0.37838(9) 0.46730(4) 0.0291(3) Uani 1 1 d . . . . .
O5 O 0.64589(3) 0.05313(8) 0.53855(4) 0.0288(3) Uani 1 1 d . . . . .
O6 O 0.66239(3) 0.43751(8) 0.54550(4) 0.0284(3) Uani 1 1 d . . . . .
C1A C 0.66812(4) 0.17267(11) 0.36255(5) 0.0186(3) Uani 1 1 d . . . . .
C2A C 0.67452(4) 0.09372(11) 0.39785(5) 0.0213(3) Uani 1 1 d . . . . .
C3A C 0.67642(4) 0.00627(12) 0.36919(5) 0.0228(3) Uani 1 1 d . . . . .
C4A C 0.68254(4) -0.08866(12) 0.38321(6) 0.0263(4) Uani 1 1 d . . . . .
H4A H 0.6861 -0.1050 0.4153 0.032 Uiso 1 1 calc R . . . .
C5A C 0.68332(4) -0.15839(13) 0.34861(6) 0.0302(4) Uani 1 1 d . . . . .
H5A H 0.6884 -0.2232 0.3570 0.036 Uiso 1 1 calc R . . . .
C6A C 0.67669(4) -0.13416(12) 0.30161(6) 0.0284(4) Uani 1 1 d . . . . .
H6A H 0.6767 -0.1834 0.2786 0.034 Uiso 1 1 calc R . . . .
C7A C 0.67004(4) -0.03955(12) 0.28764(5) 0.0248(3) Uani 1 1 d . . . . .
H7A H 0.6652 -0.0237 0.2557 0.030 Uiso 1 1 calc R . . . .
C8A C 0.67073(4) 0.03076(11) 0.32215(5) 0.0207(3) Uani 1 1 d . . . . .
C9A C 0.67616(4) 0.18446(11) 0.27737(5) 0.0193(3) Uani 1 1 d . . . . .
C10A C 0.71342(4) 0.15129(12) 0.26769(5) 0.0232(3) Uani 1 1 d . . . . .
C11A C 0.71278(4) 0.12444(12) 0.21844(5) 0.0254(3) Uani 1 1 d . . . . .
C12A C 0.73895(5) 0.09546(14) 0.19074(7) 0.0367(4) Uani 1 1 d . . . . .
H12A H 0.7617 0.0902 0.2034 0.044 Uiso 1 1 calc R . . . .
C13A C 0.73064(6) 0.07470(16) 0.14428(7) 0.0467(5) Uani 1 1 d . . . . .
H13A H 0.7479 0.0541 0.1247 0.056 Uiso 1 1 calc R . . . .
C14A C 0.69712(6) 0.08389(15) 0.12598(6) 0.0433(5) Uani 1 1 d . . . . .
H14A H 0.6922 0.0711 0.0937 0.052 Uiso 1 1 calc R . . . .
C15A C 0.67068(5) 0.11094(13) 0.15307(5) 0.0313(4) Uani 1 1 d . . . . .
H15A H 0.6479 0.1165 0.1402 0.038 Uiso 1 1 calc R . . . .
C16A C 0.67915(4) 0.12963(12) 0.20015(5) 0.0231(3) Uani 1 1 d . . . . .
C17A C 0.66491(4) 0.26884(12) 0.36706(5) 0.0194(3) Uani 1 1 d . . . . .
C18A C 0.66522(4) 0.33209(12) 0.40911(5) 0.0210(3) Uani 1 1 d . . . . .
C19A C 0.66096(4) 0.42966(12) 0.39030(5) 0.0221(3) Uani 1 1 d . . . . .
C20A C 0.65941(4) 0.51754(12) 0.41363(5) 0.0267(4) Uani 1 1 d . . . . .
H20A H 0.6613 0.5205 0.4468 0.032 Uiso 1 1 calc R . . . .
C21A C 0.65508(4) 0.60049(13) 0.38687(6) 0.0293(4) Uani 1 1 d . . . . .
H21A H 0.6542 0.6614 0.4018 0.035 Uiso 1 1 calc R . . . .
C22A C 0.65206(4) 0.59461(13) 0.33805(6) 0.0298(4) Uani 1 1 d . . . . .
H22A H 0.6491 0.6522 0.3204 0.036 Uiso 1 1 calc R . . . .
C23A C 0.65325(4) 0.50726(12) 0.31441(5) 0.0266(4) Uani 1 1 d . . . . .
H23A H 0.6510 0.5043 0.2813 0.032 Uiso 1 1 calc R . . . .
C24A C 0.65785(4) 0.42440(12) 0.34137(5) 0.0216(3) Uani 1 1 d . . . . .
C25A C 0.67348(4) 0.29890(11) 0.28339(5) 0.0190(3) Uani 1 1 d . . . . .
C26A C 0.70904(4) 0.34972(11) 0.27975(5) 0.0216(3) Uani 1 1 d . . . . .
C27A C 0.70890(4) 0.38860(11) 0.23233(5) 0.0228(3) Uani 1 1 d . . . . .
C28A C 0.73483(4) 0.42898(12) 0.20773(6) 0.0268(4) Uani 1 1 d . . . . .
H28A H 0.7571 0.4367 0.2220 0.032 Uiso 1 1 calc R . . . .
C29A C 0.72731(5) 0.45763(13) 0.16199(6) 0.0313(4) Uani 1 1 d . . . . .
H29A H 0.7446 0.4845 0.1443 0.038 Uiso 1 1 calc R . . . .
C30A C 0.69429(5) 0.44715(13) 0.14174(6) 0.0303(4) Uani 1 1 d . . . . .
H30A H 0.6897 0.4669 0.1103 0.036 Uiso 1 1 calc R . . . .
C31A C 0.66794(4) 0.40888(12) 0.16604(5) 0.0249(3) Uani 1 1 d . . . . .
H31A H 0.6455 0.4027 0.1520 0.030 Uiso 1 1 calc R . . . .
C32A C 0.67583(4) 0.38014(11) 0.21180(5) 0.0211(3) Uani 1 1 d . . . . .
C33A C 0.62489(4) 0.19730(11) 0.22334(5) 0.0190(3) Uani 1 1 d . . . . .
C34A C 0.59452(4) 0.13743(12) 0.21014(5) 0.0218(3) Uani 1 1 d . . . . .
C35A C 0.56188(4) 0.19013(12) 0.20248(5) 0.0219(3) Uani 1 1 d . . . . .
C36A C 0.53226(4) 0.13716(13) 0.19251(5) 0.0279(4) Uani 1 1 d . . . . .
H36A H 0.5334 0.0691 0.1901 0.033 Uiso 1 1 calc R . . . .
C37A C 0.50110(4) 0.18374(14) 0.18613(6) 0.0326(4) Uani 1 1 d . . . . .
H37A H 0.4810 0.1475 0.1790 0.039 Uiso 1 1 calc R . . . .
C38A C 0.49930(4) 0.28244(14) 0.19011(6) 0.0330(4) Uani 1 1 d . . . . .
H38A H 0.4779 0.3139 0.1862 0.040 Uiso 1 1 calc R . . . .
C39A C 0.52873(4) 0.33641(13) 0.19987(5) 0.0279(4) Uani 1 1 d . . . . .
H39A H 0.5274 0.4045 0.2023 0.034 Uiso 1 1 calc R . . . .
C40A C 0.56020(4) 0.29044(12) 0.20615(5) 0.0218(3) Uani 1 1 d . . . . .
C41A C 0.59147(4) 0.34906(12) 0.21725(5) 0.0196(3) Uani 1 1 d . . . . .
C42A C 0.62328(4) 0.29309(11) 0.22753(5) 0.0188(3) Uani 1 1 d . . . . .
N1A N 0.66487(3) 0.13171(9) 0.31781(4) 0.0196(3) Uani 1 1 d . . . . .
N2A N 0.65889(3) 0.32616(9) 0.32719(4) 0.0200(3) Uani 1 1 d . . . . .
N3A N 0.65659(3) 0.15271(10) 0.23475(4) 0.0201(3) Uani 1 1 d . . . . .
N4A N 0.65341(3) 0.34108(9) 0.24359(4) 0.0193(3) Uani 1 1 d . . . . .
O1A O 0.67749(3) 0.10067(9) 0.44032(4) 0.0287(3) Uani 1 1 d . . . . .
O2A O 0.66810(3) 0.30707(9) 0.45002(4) 0.0266(3) Uani 1 1 d . . . . .
O3A O 0.73599(3) 0.14663(9) 0.29835(4) 0.0299(3) Uani 1 1 d . . . . .
O4A O 0.72998(3) 0.35609(9) 0.31254(4) 0.0290(3) Uani 1 1 d . . . . .
O5A O 0.59698(3) 0.05023(9) 0.20585(4) 0.0329(3) Uani 1 1 d . . . . .
O6A O 0.59207(3) 0.43674(8) 0.21684(4) 0.0263(3) Uani 1 1 d . . . . .
C62 C 0.3997(2) 0.1528(8) 0.4508(4) 0.0239(13) Uani 0.540(12) 1 d . . . A 1
H62 H 0.3960 0.0884 0.4602 0.029 Uiso 0.540(12) 1 calc R . . A 1
C63 C 0.4301(3) 0.1765(10) 0.4301(4) 0.0330(18) Uani 0.540(12) 1 d . . . A 1
H63 H 0.4466 0.1278 0.4257 0.040 Uiso 0.540(12) 1 calc R . . A 1
C64 C 0.4363(4) 0.2681(12) 0.4164(6) 0.042(4) Uani 0.540(12) 1 d . . . A 1
H64 H 0.4573 0.2835 0.4037 0.050 Uiso 0.540(12) 1 calc R . . A 1
C65 C 0.4118(5) 0.3395(16) 0.4207(7) 0.039(4) Uani 0.540(12) 1 d . . . A 1
H65 H 0.4159 0.4030 0.4102 0.047 Uiso 0.540(12) 1 calc R . . A 1
C66 C 0.3809(4) 0.3168(10) 0.4409(5) 0.038(3) Uani 0.540(12) 1 d . . . A 1
H66 H 0.3640 0.3652 0.4431 0.046 Uiso 0.540(12) 1 calc R . . A 1
C67 C 0.3746(3) 0.2236(8) 0.4577(4) 0.0311(17) Uani 0.540(12) 1 d . . . A 1
C68 C 0.34329(12) 0.2020(6) 0.4811(2) 0.0528(17) Uani 0.540(12) 1 d . . . A 1
H68A H 0.3441 0.2340 0.5116 0.079 Uiso 0.540(12) 1 calc GR . . A 1
H68B H 0.3413 0.1323 0.4854 0.079 Uiso 0.540(12) 1 calc GR . . A 1
H68C H 0.3236 0.2254 0.4618 0.079 Uiso 0.540(12) 1 calc GR . . A 1
C43 C 0.81048(5) 0.24375(16) 0.32097(7) 0.0410(5) Uani 1 1 d . . . . .
H43 H 0.7876 0.2349 0.3291 0.049 Uiso 1 1 calc R . . . .
C44 C 0.82771(5) 0.17014(15) 0.30100(7) 0.0389(5) Uani 1 1 d . . . . .
H44 H 0.8166 0.1101 0.2953 0.047 Uiso 1 1 calc R . . . .
C45 C 0.86089(5) 0.18191(14) 0.28901(6) 0.0357(4) Uani 1 1 d . . . . .
H45 H 0.8725 0.1299 0.2755 0.043 Uiso 1 1 calc R . . . .
C46 C 0.87757(4) 0.27005(15) 0.29656(6) 0.0367(4) Uani 1 1 d . . . . .
C47 C 0.85955(5) 0.34424(13) 0.31718(6) 0.0345(4) Uani 1 1 d . . . . .
H47 H 0.8702 0.4048 0.3230 0.041 Uiso 1 1 calc R . . . .
C48 C 0.82659(5) 0.33026(15) 0.32908(6) 0.0377(4) Uani 1 1 d . . . . .
H48 H 0.8148 0.3813 0.3431 0.045 Uiso 1 1 calc R . . . .
C49 C 0.91361(6) 0.2860(2) 0.28369(9) 0.0650(7) Uani 1 1 d . . . . .
H49A H 0.9289 0.2835 0.3119 0.098 Uiso 1 1 calc GR . . . .
H49B H 0.9154 0.3492 0.2689 0.098 Uiso 1 1 calc GR . . . .
H49C H 0.9200 0.2357 0.2619 0.098 Uiso 1 1 calc GR . . . .
C61 C 0.24148(10) 0.08297(16) 0.52640(14) 0.0648(16) Uani 0.5 1 d . . . B -1
H61A H 0.2235 0.0529 0.5062 0.097 Uiso 0.5 1 calc GR . . B -1
H61B H 0.2341 0.0872 0.5584 0.097 Uiso 0.5 1 calc GR . . B -1
H61C H 0.2622 0.0440 0.5262 0.097 Uiso 0.5 1 calc GR . . B -1
C55 C 0.24626(8) 0.20283(19) 0.46060(8) 0.0452(14) Uani 0.5 1 d G . . B -1
H55 H 0.2396 0.1534 0.4391 0.054 Uiso 0.5 1 calc R . . B -1
C56 C 0.25360(8) 0.2945(2) 0.44395(9) 0.0578(13) Uani 0.5 1 d G . . B -1
H56 H 0.2520 0.3068 0.4113 0.069 Uiso 0.5 1 calc R . . B -1
C57 C 0.26334(8) 0.36801(17) 0.47517(13) 0.0665(18) Uani 0.5 1 d G . . B -1
H57 H 0.2683 0.4304 0.4639 0.080 Uiso 0.5 1 calc R . . B -1
C58 C 0.26565(8) 0.34904(15) 0.52307(12) 0.0571(13) Uani 0.5 1 d G . . B -1
H58 H 0.2722 0.3987 0.5445 0.068 Uiso 0.5 1 calc R . . B -1
C59 C 0.25830(7) 0.25722(17) 0.53949(8) 0.0346(11) Uani 0.5 1 d G . . B -1
H59 H 0.2599 0.2451 0.5721 0.042 Uiso 0.5 1 calc R . . B -1
C60 C 0.24856(7) 0.18258(13) 0.50859(9) 0.0358(8) Uani 0.5 1 d G . . B -1
C69 C 0.3896(4) 0.1737(8) 0.4540(5) 0.046(3) Uani 0.460(12) 1 d . . . A 2
H69 H 0.3791 0.1188 0.4666 0.055 Uiso 0.460(12) 1 calc R . . A 2
C70 C 0.4219(4) 0.1659(10) 0.4384(5) 0.050(5) Uani 0.460(12) 1 d . . . A 2
H70 H 0.4334 0.1058 0.4397 0.060 Uiso 0.460(12) 1 calc R . . A 2
C71 C 0.4374(4) 0.2463(15) 0.4206(7) 0.052(6) Uani 0.460(12) 1 d . . . A 2
H71 H 0.4598 0.2421 0.4103 0.062 Uiso 0.460(12) 1 calc R . . A 2
C72 C 0.4205(6) 0.331(2) 0.4180(10) 0.036(3) Uani 0.460(12) 1 d . . . A 2
H72 H 0.4308 0.3854 0.4052 0.043 Uiso 0.460(12) 1 calc R . . A 2
C73 C 0.3889(4) 0.3374(12) 0.4336(6) 0.026(2) Uani 0.460(12) 1 d . . . A 2
H73 H 0.3776 0.3978 0.4322 0.031 Uiso 0.460(12) 1 calc R . . A 2
C74 C 0.3725(3) 0.2588(11) 0.4517(4) 0.037(3) Uani 0.460(12) 1 d . . . A 2
C75 C 0.33637(17) 0.2695(11) 0.4686(3) 0.082(4) Uani 0.460(12) 1 d . . . A 2
H75A H 0.3199 0.2730 0.4416 0.123 Uiso 0.460(12) 1 calc GR . . A 2
H75B H 0.3350 0.3284 0.4872 0.123 Uiso 0.460(12) 1 calc GR . . A 2
H75C H 0.3311 0.2138 0.4879 0.123 Uiso 0.460(12) 1 calc GR . . A 2
C50 C 1.0000 0.4120(2) 0.2500 0.0574(9) Uani 1 2 d S T P . .
H50 H 1.0000 0.4804 0.2500 0.069 Uiso 1 2 calc RS T P . .
C51 C 1.00699(5) 0.36191(16) 0.29125(7) 0.0471(5) Uani 1 1 d . . . . .
H51 H 1.0121 0.3960 0.3195 0.057 Uiso 1 1 calc R . . . .
C52 C 1.00660(5) 0.26280(16) 0.29135(6) 0.0382(5) Uani 1 1 d . . . . .
H52 H 1.0109 0.2292 0.3200 0.046 Uiso 1 1 calc R . . . .
C53 C 1.0000 0.2107(2) 0.2500 0.0347(6) Uani 1 2 d S T P . .
C54 C 1.0000 0.1024(2) 0.2500 0.0683(11) Uani 1 2 d S T P . .
H54A H 1.0190 0.0789 0.2707 0.102 Uiso 0.5 1 calc GR . . C -1
H54B H 1.0026 0.0789 0.2182 0.102 Uiso 0.5 1 calc GR . . C -1
H54C H 0.9785 0.0789 0.2611 0.102 Uiso 0.5 1 calc GR . . C -1

loop_
_atom_site_aniso_label
_atom_site_aniso_U_11
_atom_site_aniso_U_22
_atom_site_aniso_U_33
_atom_site_aniso_U_23
_atom_site_aniso_U_13
_atom_site_aniso_U_12
C1 0.0172(7) 0.0247(9) 0.0173(7) 0.0014(6) -0.0001(5) -0.0020(6)
C2 0.0142(7) 0.0271(9) 0.0193(7) -0.0010(6) 0.0010(5) -0.0009(6)
C3 0.0167(7) 0.0259(9) 0.0202(7) 0.0000(6) 0.0005(6) -0.0021(6)
C4 0.0224(8) 0.0296(9) 0.0221(8) -0.0040(7) 0.0019(6) -0.0031(7)
C5 0.0282(9) 0.0260(9) 0.0312(9) -0.0050(7) 0.0032(7) -0.0049(7)
C6 0.0297(9) 0.0243(9) 0.0309(9) 0.0018(7) 0.0004(7) -0.0062(7)
C7 0.0286(9) 0.0260(9) 0.0238(8) 0.0013(7) 0.0003(6) -0.0048(7)
C8 0.0180(7) 0.0242(8) 0.0225(7) -0.0015(6) 0.0011(6) -0.0045(6)
C9 0.0213(7) 0.0242(8) 0.0161(7) -0.0009(6) -0.0006(6) -0.0032(6)
C10 0.0215(8) 0.0229(8) 0.0248(8) -0.0026(6) 0.0032(6) -0.0040(6)
C11 0.0280(8) 0.0238(9) 0.0200(7) -0.0034(6) 0.0038(6) -0.0056(7)
C12 0.0295(9) 0.0316(10) 0.0323(9) -0.0065(7) 0.0092(7) -0.0076(7)
C13 0.0423(11) 0.0373(11) 0.0333(9) 0.0005(8) 0.0167(8) -0.0122(9)
C14 0.0480(11) 0.0376(11) 0.0241(8) 0.0049(8) 0.0104(8) -0.0068(9)
C15 0.0355(9) 0.0307(10) 0.0215(8) 0.0014(7) 0.0032(7) -0.0038(7)
C16 0.0266(8) 0.0191(8) 0.0212(7) -0.0013(6) 0.0041(6) -0.0046(6)
C17 0.0182(7) 0.0279(9) 0.0160(7) 0.0017(6) -0.0001(6) -0.0024(6)
C18 0.0203(7) 0.0263(9) 0.0211(7) 0.0035(6) 0.0000(6) -0.0032(6)
C19 0.0222(8) 0.0255(9) 0.0223(7) 0.0006(6) 0.0001(6) -0.0035(6)
C20 0.0282(9) 0.0282(9) 0.0243(8) 0.0046(7) -0.0009(6) -0.0048(7)
C21 0.0355(10) 0.0230(9) 0.0344(9) 0.0038(7) -0.0017(7) -0.0042(7)
C22 0.0355(10) 0.0250(9) 0.0293(9) -0.0035(7) -0.0005(7) -0.0067(7)
C23 0.0347(9) 0.0256(9) 0.0228(8) -0.0004(7) -0.0004(7) -0.0056(7)
C24 0.0231(8) 0.0234(9) 0.0223(7) 0.0017(6) 0.0003(6) -0.0035(6)
C25 0.0190(7) 0.0251(8) 0.0158(7) 0.0010(6) -0.0013(6) -0.0022(6)
C26 0.0225(8) 0.0217(8) 0.0232(8) 0.0028(6) 0.0020(6) -0.0015(6)
C27 0.0250(8) 0.0211(8) 0.0215(7) 0.0007(6) 0.0023(6) -0.0010(6)
C28 0.0280(9) 0.0263(9) 0.0313(9) 0.0002(7) 0.0076(7) 0.0011(7)
C29 0.0419(10) 0.0290(10) 0.0284(9) -0.0055(7) 0.0136(8) -0.0018(8)
C30 0.0443(11) 0.0289(10) 0.0186(8) -0.0040(7) 0.0039(7) -0.0058(8)
C31 0.0316(9) 0.0247(9) 0.0203(8) -0.0004(6) -0.0002(6) -0.0019(7)
C32 0.0291(8) 0.0176(8) 0.0185(7) 0.0007(6) 0.0027(6) -0.0012(6)
C33 0.0216(7) 0.0240(8) 0.0139(7) 0.0006(6) -0.0003(5) -0.0038(6)
C34 0.0264(8) 0.0220(9) 0.0164(7) 0.0033(6) -0.0012(6) -0.0020(6)
C35 0.0238(8) 0.0262(9) 0.0163(7) 0.0045(6) -0.0026(6) -0.0032(6)
C36 0.0291(9) 0.0263(9) 0.0331(9) 0.0064(7) -0.0034(7) 0.0002(7)
C37 0.0258(9) 0.0357(11) 0.0486(11) 0.0063(9) -0.0057(8) 0.0021(8)
C38 0.0230(9) 0.0368(11) 0.0488(11) 0.0063(9) -0.0069(8) -0.0044(8)
C39 0.0266(9) 0.0283(10) 0.0312(9) 0.0020(7) -0.0044(7) -0.0052(7)
C40 0.0234(8) 0.0259(9) 0.0164(7) 0.0019(6) -0.0021(6) -0.0028(6)
C41 0.0239(8) 0.0252(9) 0.0146(7) -0.0002(6) -0.0003(6) -0.0025(6)
C42 0.0214(7) 0.0227(8) 0.0148(7) 0.0001(6) -0.0005(5) -0.0010(6)
N1 0.0219(6) 0.0228(7) 0.0158(6) 0.0004(5) 0.0010(5) -0.0022(5)
N2 0.0260(7) 0.0223(7) 0.0164(6) 0.0002(5) 0.0014(5) -0.0041(5)
N3 0.0218(6) 0.0237(7) 0.0150(6) 0.0035(5) -0.0011(5) -0.0056(5)
N4 0.0203(6) 0.0241(7) 0.0158(6) -0.0019(5) -0.0015(5) -0.0006(5)
O1 0.0262(6) 0.0326(7) 0.0169(5) 0.0001(5) 0.0015(4) 0.0013(5)
O2 0.0363(7) 0.0333(7) 0.0181(5) 0.0034(5) -0.0006(5) -0.0019(5)
O3 0.0241(6) 0.0355(7) 0.0254(6) -0.0015(5) -0.0038(5) -0.0050(5)
O4 0.0244(6) 0.0327(7) 0.0294(6) 0.0015(5) -0.0044(5) -0.0001(5)
O5 0.0315(6) 0.0222(6) 0.0319(6) 0.0041(5) -0.0037(5) -0.0040(5)
O6 0.0298(6) 0.0239(7) 0.0312(6) -0.0055(5) -0.0022(5) -0.0048(5)
C1A 0.0173(7) 0.0236(8) 0.0147(7) 0.0008(6) -0.0008(5) -0.0030(6)
C2A 0.0181(7) 0.0237(8) 0.0219(8) 0.0031(6) -0.0011(6) -0.0026(6)
C3A 0.0192(8) 0.0242(9) 0.0246(8) 0.0004(6) -0.0009(6) -0.0031(6)
C4A 0.0276(8) 0.0256(9) 0.0252(8) 0.0047(7) -0.0012(6) -0.0045(7)
C5A 0.0318(9) 0.0206(9) 0.0380(9) 0.0044(7) -0.0004(7) -0.0017(7)
C6A 0.0284(9) 0.0237(9) 0.0331(9) -0.0037(7) 0.0008(7) -0.0038(7)
C7A 0.0259(8) 0.0250(9) 0.0233(8) -0.0005(6) 0.0005(6) -0.0029(7)
C8A 0.0177(7) 0.0201(8) 0.0243(7) 0.0024(6) 0.0006(6) -0.0027(6)
C9A 0.0182(7) 0.0224(8) 0.0171(7) 0.0014(6) -0.0007(6) 0.0007(6)
C10A 0.0192(8) 0.0203(8) 0.0303(8) 0.0059(6) 0.0021(6) 0.0010(6)
C11A 0.0265(8) 0.0243(9) 0.0258(8) 0.0043(7) 0.0059(6) 0.0046(7)
C12A 0.0324(10) 0.0364(11) 0.0427(11) 0.0054(8) 0.0142(8) 0.0087(8)
C13A 0.0551(13) 0.0520(14) 0.0358(10) -0.0004(9) 0.0247(10) 0.0152(11)
C14A 0.0623(14) 0.0441(12) 0.0247(9) -0.0022(8) 0.0124(9) 0.0121(10)
C15A 0.0449(11) 0.0296(10) 0.0194(8) -0.0005(7) 0.0031(7) 0.0075(8)
C16A 0.0289(8) 0.0197(8) 0.0213(8) 0.0014(6) 0.0061(6) 0.0059(6)
C17A 0.0172(7) 0.0236(8) 0.0172(7) 0.0027(6) 0.0005(5) -0.0008(6)
C18A 0.0168(7) 0.0259(9) 0.0204(7) -0.0005(6) 0.0004(6) -0.0016(6)
C19A 0.0194(7) 0.0250(9) 0.0219(7) -0.0016(6) 0.0015(6) -0.0021(6)
C20A 0.0276(8) 0.0291(9) 0.0233(8) -0.0045(7) 0.0014(6) -0.0044(7)
C21A 0.0334(9) 0.0236(9) 0.0312(9) -0.0051(7) 0.0053(7) -0.0040(7)
C22A 0.0330(9) 0.0249(9) 0.0318(9) 0.0025(7) 0.0037(7) -0.0037(7)
C23A 0.0310(9) 0.0247(9) 0.0241(8) 0.0032(7) 0.0021(7) -0.0011(7)
C24A 0.0194(7) 0.0234(8) 0.0220(7) -0.0011(6) 0.0017(6) -0.0023(6)
C25A 0.0185(7) 0.0231(8) 0.0152(7) 0.0016(6) -0.0007(5) -0.0002(6)
C26A 0.0203(7) 0.0214(8) 0.0231(8) -0.0021(6) 0.0015(6) -0.0001(6)
C27A 0.0243(8) 0.0192(8) 0.0251(8) -0.0012(6) 0.0034(6) -0.0013(6)
C28A 0.0240(8) 0.0266(9) 0.0305(8) -0.0026(7) 0.0059(6) -0.0051(7)
C29A 0.0345(9) 0.0302(10) 0.0305(9) 0.0000(7) 0.0131(7) -0.0076(8)
C30A 0.0413(10) 0.0295(10) 0.0208(8) 0.0028(7) 0.0066(7) -0.0022(8)
C31A 0.0285(8) 0.0252(9) 0.0211(8) 0.0007(6) 0.0019(6) -0.0016(7)
C32A 0.0243(8) 0.0184(8) 0.0210(7) -0.0009(6) 0.0059(6) -0.0017(6)
C33A 0.0192(7) 0.0234(8) 0.0141(7) 0.0008(6) -0.0007(5) 0.0017(6)
C34A 0.0249(8) 0.0223(9) 0.0180(7) -0.0015(6) -0.0002(6) 0.0000(6)
C35A 0.0211(8) 0.0278(9) 0.0166(7) -0.0003(6) -0.0001(6) -0.0006(6)
C36A 0.0274(9) 0.0314(10) 0.0246(8) -0.0047(7) -0.0007(7) -0.0043(7)
C37A 0.0210(8) 0.0446(12) 0.0317(9) -0.0056(8) -0.0024(7) -0.0057(8)
C38A 0.0197(8) 0.0454(12) 0.0335(9) 0.0015(8) -0.0019(7) 0.0064(8)
C39A 0.0268(9) 0.0320(10) 0.0247(8) 0.0006(7) -0.0016(7) 0.0056(7)
C40A 0.0210(8) 0.0285(9) 0.0157(7) 0.0023(6) -0.0008(6) 0.0016(6)
C41A 0.0220(8) 0.0231(8) 0.0138(7) 0.0023(6) 0.0013(6) 0.0022(6)
C42A 0.0194(7) 0.0225(8) 0.0144(7) 0.0017(6) 0.0006(5) -0.0010(6)
N1A 0.0210(6) 0.0204(7) 0.0176(6) 0.0008(5) 0.0016(5) -0.0024(5)
N2A 0.0229(7) 0.0211(7) 0.0160(6) 0.0009(5) 0.0012(5) 0.0011(5)
N3A 0.0203(6) 0.0234(7) 0.0165(6) -0.0023(5) -0.0004(5) 0.0034(5)
N4A 0.0193(6) 0.0212(7) 0.0170(6) 0.0033(5) -0.0012(5) -0.0023(5)
O1A 0.0377(7) 0.0290(7) 0.0188(6) 0.0025(5) -0.0025(5) -0.0036(5)
O2A 0.0297(6) 0.0321(7) 0.0180(5) 0.0007(5) 0.0006(4) 0.0017(5)
O3A 0.0219(6) 0.0300(7) 0.0370(7) 0.0039(5) -0.0049(5) 0.0013(5)
O4A 0.0239(6) 0.0340(7) 0.0284(6) -0.0005(5) -0.0059(5) -0.0032(5)
O5A 0.0318(7) 0.0230(7) 0.0431(7) -0.0068(5) -0.0046(5) 0.0001(5)
O6A 0.0313(6) 0.0211(6) 0.0262(6) 0.0025(5) -0.0006(5) 0.0033(5)
C62 0.032(4) 0.015(4) 0.025(2) -0.002(2) 0.003(3) -0.003(3)
C63 0.034(3) 0.040(4) 0.025(4) -0.008(3) 0.006(2) -0.008(3)
C64 0.056(8) 0.045(6) 0.024(3) -0.001(3) 0.005(4) -0.030(5)
C65 0.069(13) 0.025(3) 0.023(4) 0.002(3) -0.005(7) -0.005(7)
C66 0.042(7) 0.043(8) 0.029(5) -0.006(4) -0.008(4) 0.009(4)
C67 0.038(3) 0.029(5) 0.026(3) -0.001(4) -0.006(2) -0.009(4)
C68 0.032(2) 0.065(4) 0.061(3) -0.025(3) 0.006(2) 0.001(2)
C43 0.0318(10) 0.0557(14) 0.0354(10) 0.0114(9) 0.0023(8) -0.0069(9)
C44 0.0418(11) 0.0324(11) 0.0410(11) 0.0083(8) -0.0104(8) -0.0135(9)
C45 0.0435(11) 0.0325(10) 0.0299(9) -0.0016(8) -0.0074(8) 0.0102(8)
C46 0.0262(9) 0.0473(12) 0.0361(10) 0.0138(9) -0.0013(7) -0.0027(8)
C47 0.0438(11) 0.0254(10) 0.0324(9) 0.0058(7) -0.0118(8) -0.0092(8)
C48 0.0435(11) 0.0409(12) 0.0285(9) -0.0019(8) 0.0013(8) 0.0083(9)
C49 0.0354(12) 0.0775(19) 0.0832(18) 0.0176(15) 0.0118(11) -0.0010(12)
C61 0.076(4) 0.046(4) 0.075(4) 0.010(3) 0.019(3) -0.012(3)
C55 0.032(3) 0.066(4) 0.038(3) -0.007(2) 0.0048(19) 0.008(3)
C56 0.053(3) 0.072(4) 0.049(3) 0.018(3) 0.004(2) 0.013(3)
C57 0.065(4) 0.042(4) 0.095(5) 0.037(4) 0.026(3) 0.000(3)
C58 0.047(3) 0.053(3) 0.072(4) -0.017(3) 0.013(3) -0.008(2)
C59 0.034(2) 0.045(3) 0.025(2) -0.0026(19) 0.0025(17) 0.000(2)
C60 0.0246(18) 0.044(2) 0.039(2) -0.0033(18) 0.0070(16) -0.0010(17)
C69 0.080(10) 0.016(6) 0.041(5) 0.000(4) -0.013(6) -0.001(5)
C70 0.086(12) 0.029(5) 0.034(5) -0.002(4) -0.006(6) 0.035(7)
C71 0.035(7) 0.083(13) 0.037(7) -0.022(8) 0.002(4) 0.024(7)
C72 0.041(7) 0.041(8) 0.026(3) 0.002(4) 0.004(4) -0.002(5)
C73 0.025(6) 0.028(5) 0.024(5) -0.005(4) -0.004(4) 0.004(4)
C74 0.036(4) 0.048(8) 0.026(4) 0.006(5) 0.000(3) -0.023(6)
C75 0.039(3) 0.132(10) 0.076(5) -0.022(5) 0.008(3) -0.013(4)
C50 0.070(2) 0.0359(18) 0.071(2) 0.000 0.0436(19) 0.000
C51 0.0466(12) 0.0512(14) 0.0454(12) -0.0189(10) 0.0179(9) -0.0071(10)
C52 0.0337(10) 0.0515(13) 0.0293(9) -0.0026(9) 0.0009(7) 0.0090(9)
C53 0.0350(14) 0.0397(16) 0.0292(13) 0.000 0.0005(10) 0.000
C54 0.135(4) 0.0359(19) 0.0354(17) 0.000 0.0135(19) 0.000

loop_
_atom_type_symbol
_atom_type_description
_atom_type_scat_dispersion_real
_atom_type_scat_dispersion_imag
_atom_type_scat_source
C C 0.0033 0.0016 'International Tables Vol C Tables 4.2.6.8 and 6.1.1.4'
H H 0.0000 0.0000 'International Tables Vol C Tables 4.2.6.8 and 6.1.1.4'
N N 0.0061 0.0033 'International Tables Vol C Tables 4.2.6.8 and 6.1.1.4'
O O 0.0106 0.0060 'International Tables Vol C Tables 4.2.6.8 and 6.1.1.4'

loop_
_geom_angle_atom_site_label_1
_geom_angle_atom_site_label_2
_geom_angle_atom_site_label_3
_geom_angle
_geom_angle_site_symmetry_1
_geom_angle_site_symmetry_3
_geom_angle_publ_flag
C17 C1 C2 131.78(14) . . ?
C17 C1 N1 119.51(13) . . ?
N1 C1 C2 108.70(13) . . ?
C3 C2 C1 104.38(12) . . ?
O1 C2 C1 127.88(15) . . ?
O1 C2 C3 127.74(14) . . ?
C4 C3 C2 129.53(14) . . ?
C4 C3 C8 121.52(15) . . ?
C8 C3 C2 108.95(14) . . ?
C3 C4 H4 120.8 . . ?
C5 C4 C3 118.34(14) . . ?
C5 C4 H4 120.8 . . ?
C4 C5 H5 120.2 . . ?
C4 C5 C6 119.56(16) . . ?
C6 C5 H5 120.2 . . ?
C5 C6 H6 118.6 . . ?
C7 C6 C5 122.75(16) . . ?
C7 C6 H6 118.6 . . ?
C6 C7 H7 121.5 . . ?
C6 C7 C8 117.04(15) . . ?
C8 C7 H7 121.5 . . ?
C3 C8 N1 109.55(13) . . ?
C7 C8 C3 120.79(15) . . ?
C7 C8 N1 129.59(14) . . ?
C10 C9 C25 112.78(12) . . ?
N1 C9 C10 109.90(12) . . ?
N1 C9 C25 112.56(12) . . ?
N1 C9 N3 109.83(12) . . ?
N3 C9 C10 101.81(12) . . ?
N3 C9 C25 109.41(11) . . ?
C11 C10 C9 105.67(12) . . ?
O3 C10 C9 122.96(14) . . ?
O3 C10 C11 131.18(15) . . ?
C12 C11 C10 131.23(15) . . ?
C12 C11 C16 120.50(15) . . ?
C16 C11 C10 108.26(13) . . ?
C11 C12 H12 120.9 . . ?
C13 C12 C11 118.27(16) . . ?
C13 C12 H12 120.9 . . ?
C12 C13 H13 119.9 . . ?
C12 C13 C14 120.28(16) . . ?
C14 C13 H13 119.9 . . ?
C13 C14 H14 118.8 . . ?
C15 C14 C13 122.37(16) . . ?
C15 C14 H14 118.8 . . ?
C14 C15 H15 121.5 . . ?
C16 C15 C14 116.98(16) . . ?
C16 C15 H15 121.5 . . ?
C11 C16 N3 110.90(13) . . ?
C15 C16 C11 121.57(15) . . ?
C15 C16 N3 127.53(14) . . ?
C1 C17 C18 131.89(14) . . ?
C1 C17 N2 119.64(13) . . ?
N2 C17 C18 108.47(13) . . ?
C19 C18 C17 104.16(13) . . ?
O2 C18 C17 128.18(15) . . ?
O2 C18 C19 127.66(15) . . ?
C20 C19 C18 130.11(14) . . ?
C20 C19 C24 121.32(15) . . ?
C24 C19 C18 108.57(14) . . ?
C19 C20 H20 120.9 . . ?
C19 C20 C21 118.21(15) . . ?
C21 C20 H20 120.9 . . ?
C20 C21 H21 119.9 . . ?
C20 C21 C22 120.14(16) . . ?
C22 C21 H21 119.9 . . ?
C21 C22 H22 119.0 . . ?
C23 C22 C21 121.98(16) . . ?
C23 C22 H22 119.0 . . ?
C22 C23 H23 121.1 . . ?
C22 C23 C24 117.71(15) . . ?
C24 C23 H23 121.1 . . ?
C19 C24 N2 110.00(13) . . ?
C23 C24 C19 120.60(15) . . ?
C23 C24 N2 129.37(14) . . ?
C26 C25 C9 111.03(12) . . ?
N2 C25 C9 112.44(12) . . ?
N2 C25 C26 108.67(12) . . ?
N2 C25 N4 110.51(12) . . ?
N4 C25 C9 111.16(12) . . ?
N4 C25 C26 102.58(11) . . ?
C27 C26 C25 106.44(12) . . ?
O4 C26 C25 122.67(14) . . ?
O4 C26 C27 130.85(15) . . ?
C28 C27 C26 130.24(15) . . ?
C28 C27 C32 121.41(15) . . ?
C32 C27 C26 108.35(13) . . ?
C27 C28 H28 121.0 . . ?
C29 C28 C27 118.02(16) . . ?
C29 C28 H28 121.0 . . ?
C28 C29 H29 119.7 . . ?
C28 C29 C30 120.55(16) . . ?
C30 C29 H29 119.7 . . ?
C29 C30 H30 118.9 . . ?
C31 C30 C29 122.18(15) . . ?
C31 C30 H30 118.9 . . ?
C30 C31 H31 121.6 . . ?
C30 C31 C32 116.83(15) . . ?
C32 C31 H31 121.6 . . ?
C27 C32 C31 120.93(14) . . ?
C27 C32 N4 112.38(13) . . ?
C31 C32 N4 126.68(14) . . ?
C42 C33 C34 123.07(14) . . ?
C42 C33 N3 117.09(14) . . ?
N3 C33 C34 119.69(14) . . ?
C35 C34 C33 115.75(14) . . ?
O5 C34 C33 120.69(14) . . ?
O5 C34 C35 123.53(15) . . ?
C36 C35 C34 118.86(15) . . ?
C36 C35 C40 119.90(15) . . ?
C40 C35 C34 121.24(14) . . ?
C35 C36 H36 120.0 . . ?
C37 C36 C35 120.10(17) . . ?
C37 C36 H36 120.0 . . ?
C36 C37 H37 119.9 . . ?
C38 C37 C36 120.23(17) . . ?
C38 C37 H37 119.9 . . ?
C37 C38 H38 119.9 . . ?
C37 C38 C39 120.28(16) . . ?
C39 C38 H38 119.9 . . ?
C38 C39 H39 119.9 . . ?
C38 C39 C40 120.12(17) . . ?
C40 C39 H39 119.9 . . ?
C35 C40 C41 121.29(14) . . ?
C39 C40 C35 119.36(15) . . ?
C39 C40 C41 119.30(15) . . ?
C40 C41 C42 115.76(14) . . ?
O6 C41 C40 123.44(14) . . ?
O6 C41 C42 120.79(14) . . ?
C33 C42 C41 122.53(14) . . ?
C33 C42 N4 117.64(14) . . ?
N4 C42 C41 119.80(13) . . ?
C1 N1 C8 108.10(12) . . ?
C1 N1 C9 118.42(12) . . ?
C8 N1 C9 120.23(12) . . ?
C17 N2 C24 108.77(12) . . ?
C17 N2 C25 122.58(13) . . ?
C24 N2 C25 121.94(12) . . ?
C16 N3 C9 109.44(12) . . ?
C16 N3 C33 125.38(12) . . ?
C33 N3 C9 116.99(12) . . ?
C32 N4 C25 108.10(12) . . ?
C42 N4 C25 118.19(12) . . ?
C42 N4 C32 116.64(12) . . ?
C17A C1A C2A 132.12(14) . . ?
C17A C1A N1A 119.07(13) . . ?
N1A C1A C2A 108.80(13) . . ?
C3A C2A C1A 103.79(13) . . ?
O1A C2A C1A 128.05(15) . . ?
O1A C2A C3A 128.16(15) . . ?
C4A C3A C2A 129.29(14) . . ?
C4A C3A C8A 121.57(15) . . ?
C8A C3A C2A 109.14(14) . . ?
C3A C4A H4A 121.2 . . ?
C5A C4A C3A 117.67(15) . . ?
C5A C4A H4A 121.2 . . ?
C4A C5A H5A 119.7 . . ?
C4A C5A C6A 120.66(16) . . ?
C6A C5A H5A 119.7 . . ?
C5A C6A H6A 119.2 . . ?
C7A C6A C5A 121.65(16) . . ?
C7A C6A H6A 119.2 . . ?
C6A C7A H7A 121.2 . . ?
C8A C7A C6A 117.57(14) . . ?
C8A C7A H7A 121.2 . . ?
C3A C8A N1A 109.86(13) . . ?
C7A C8A C3A 120.79(15) . . ?
C7A C8A N1A 129.29(14) . . ?
C10A C9A C25A 112.12(12) . . ?
N1A C9A C10A 108.87(12) . . ?
N1A C9A C25A 112.71(11) . . ?
N1A C9A N3A 109.84(12) . . ?
N3A C9A C10A 102.17(12) . . ?
N3A C9A C25A 110.61(12) . . ?
C11A C10A C9A 106.49(12) . . ?
O3A C10A C9A 122.36(14) . . ?
O3A C10A C11A 131.04(15) . . ?
C12A C11A C10A 130.85(16) . . ?
C16A C11A C10A 108.09(13) . . ?
C16A C11A C12A 121.05(16) . . ?
C11A C12A H12A 121.0 . . ?
C13A C12A C11A 117.97(17) . . ?
C13A C12A H12A 121.0 . . ?
C12A C13A H13A 119.8 . . ?
C12A C13A C14A 120.39(17) . . ?
C14A C13A H13A 119.8 . . ?
C13A C14A H14A 118.7 . . ?
C15A C14A C13A 122.51(18) . . ?
C15A C14A H14A 118.7 . . ?
C14A C15A H15A 121.6 . . ?
C14A C15A C16A 116.72(17) . . ?
C16A C15A H15A 121.6 . . ?
C11A C16A C15A 121.28(15) . . ?
C11A C16A N3A 111.78(13) . . ?
C15A C16A N3A 126.93(15) . . ?
C1A C17A C18A 131.67(14) . . ?
C1A C17A N2A 119.77(13) . . ?
N2A C17A C18A 108.51(13) . . ?
C19A C18A C17A 104.61(12) . . ?
O2A C18A C17A 127.17(15) . . ?
O2A C18A C19A 128.21(15) . . ?
C20A C19A C18A 129.82(14) . . ?
C20A C19A C24A 121.44(15) . . ?
C24A C19A C18A 108.73(14) . . ?
C19A C20A H20A 121.0 . . ?
C21A C20A C19A 117.93(15) . . ?
C21A C20A H20A 121.0 . . ?
C20A C21A H21A 119.9 . . ?
C20A C21A C22A 120.26(16) . . ?
C22A C21A H21A 119.9 . . ?
C21A C22A H22A 118.8 . . ?
C23A C22A C21A 122.32(16) . . ?
C23A C22A H22A 118.8 . . ?
C22A C23A H23A 121.4 . . ?
C22A C23A C24A 117.19(15) . . ?
C24A C23A H23A 121.4 . . ?
C19A C24A N2A 109.46(13) . . ?
C23A C24A C19A 120.86(15) . . ?
C23A C24A N2A 129.64(14) . . ?
C26A C25A C9A 111.88(12) . . ?
N2A C25A C9A 112.40(12) . . ?
N2A C25A C26A 109.71(12) . . ?
N2A C25A N4A 110.09(12) . . ?
N4A C25A C9A 110.34(11) . . ?
N4A C25A C26A 101.94(11) . . ?
C27A C26A C25A 105.90(12) . . ?
O4A C26A C25A 122.94(14) . . ?
O4A C26A C27A 131.05(15) . . ?
C28A C27A C26A 131.16(15) . . ?
C28A C27A C32A 120.73(15) . . ?
C32A C27A C26A 108.11(13) . . ?
C27A C28A H28A 120.8 . . ?
C29A C28A C27A 118.34(15) . . ?
C29A C28A H28A 120.8 . . ?
C28A C29A H29A 119.9 . . ?
C28A C29A C30A 120.19(15) . . ?
C30A C29A H29A 119.9 . . ?
C29A C30A H30A 118.9 . . ?
C31A C30A C29A 122.28(15) . . ?
C31A C30A H30A 118.9 . . ?
C30A C31A H31A 121.5 . . ?
C32A C31A C30A 116.97(15) . . ?
C32A C31A H31A 121.5 . . ?
C27A C32A N4A 111.14(13) . . ?
C31A C32A C27A 121.45(14) . . ?
C31A C32A N4A 127.40(14) . . ?
C42A C33A C34A 122.55(14) . . ?
C42A C33A N3A 117.47(13) . . ?
N3A C33A C34A 119.87(14) . . ?
C35A C34A C33A 115.90(14) . . ?
O5A C34A C33A 120.89(14) . . ?
O5A C34A C35A 123.20(14) . . ?
C36A C35A C34A 118.39(15) . . ?
C36A C35A C40A 119.92(15) . . ?
C40A C35A C34A 121.66(14) . . ?
C35A C36A H36A 120.0 . . ?
C37A C36A C35A 120.10(16) . . ?
C37A C36A H36A 120.0 . . ?
C36A C37A H37A 119.9 . . ?
C38A C37A C36A 120.15(16) . . ?
C38A C37A H37A 119.9 . . ?
C37A C38A H38A 119.8 . . ?
C37A C38A C39A 120.40(16) . . ?
C39A C38A H38A 119.8 . . ?
C38A C39A H39A 120.0 . . ?
C38A C39A C40A 119.96(17) . . ?
C40A C39A H39A 120.0 . . ?
C35A C40A C41A 121.14(14) . . ?
C39A C40A C35A 119.46(15) . . ?
C39A C40A C41A 119.39(15) . . ?
C42A C41A C40A 115.42(14) . . ?
O6A C41A C40A 124.02(14) . . ?
O6A C41A C42A 120.53(14) . . ?
C33A C42A C41A 123.09(14) . . ?
C33A C42A N4A 117.09(13) . . ?
N4A C42A C41A 119.80(14) . . ?
C1A N1A C8A 108.30(12) . . ?
C1A N1A C9A 120.44(12) . . ?
C8A N1A C9A 120.43(12) . . ?
C17A N2A C24A 108.51(12) . . ?
C17A N2A C25A 119.87(12) . . ?
C24A N2A C25A 120.85(12) . . ?
C16A N3A C9A 109.47(12) . . ?
C16A N3A C33A 121.47(12) . . ?
C33A N3A C9A 118.06(12) . . ?
C32A N4A C25A 109.10(12) . . ?
C42A N4A C25A 117.74(12) . . ?
C42A N4A C32A 120.96(12) . . ?
C63 C62 H62 119.5 . . ?
C63 C62 C67 121.0(10) . . ?
C67 C62 H62 119.5 . . ?
C62 C63 H63 119.6 . . ?
C64 C63 C62 120.9(13) . . ?
C64 C63 H63 119.6 . . ?
C63 C64 H64 119.8 . . ?
C63 C64 C65 120.4(15) . . ?
C65 C64 H64 119.8 . . ?
C64 C65 H65 120.2 . . ?
C64 C65 C66 119.6(18) . . ?
C66 C65 H65 120.2 . . ?
C65 C66 H66 119.4 . . ?
C67 C66 C65 121.2(14) . . ?
C67 C66 H66 119.4 . . ?
C62 C67 C68 122.3(7) . . ?
C66 C67 C62 116.8(10) . . ?
C66 C67 C68 120.9(10) . . ?
C67 C68 H68A 109.5 . . ?
C67 C68 H68B 109.5 . . ?
C67 C68 H68C 109.5 . . ?
H68A C68 H68B 109.5 . . ?
H68A C68 H68C 109.5 . . ?
H68B C68 H68C 109.5 . . ?
C44 C43 H43 120.4 . . ?
C44 C43 C48 119.29(18) . . ?
C48 C43 H43 120.4 . . ?
C43 C44 H44 119.5 . . ?
C43 C44 C45 120.99(18) . . ?
C45 C44 H44 119.5 . . ?
C44 C45 H45 119.8 . . ?
C44 C45 C46 120.45(18) . . ?
C46 C45 H45 119.8 . . ?
C45 C46 C47 117.66(17) . . ?
C45 C46 C49 122.1(2) . . ?
C47 C46 C49 120.3(2) . . ?
C46 C47 H47 119.7 . . ?
C48 C47 C46 120.63(18) . . ?
C48 C47 H47 119.7 . . ?
C43 C48 C47 120.97(19) . . ?
C43 C48 H48 119.5 . . ?
C47 C48 H48 119.5 . . ?
C46 C49 H49A 109.5 . . ?
C46 C49 H49B 109.5 . . ?
C46 C49 H49C 109.5 . . ?
H49A C49 H49B 109.5 . . ?
H49A C49 H49C 109.5 . . ?
H49B C49 H49C 109.5 . . ?
H61A C61 H61B 109.5 . . ?
H61A C61 H61C 109.5 . . ?
H61B C61 H61C 109.5 . . ?
C60 C61 H61A 109.5 . . ?
C60 C61 H61B 109.5 . . ?
C60 C61 H61C 109.5 . . ?
C56 C55 H55 119.5 . . ?
C56 C55 C60 121.1 . . ?
C60 C55 H55 119.5 . . ?
C55 C56 H56 119.9 . . ?
C55 C56 C57 120.1 . . ?
C57 C56 H56 119.9 . . ?
C56 C57 H57 120.3 . . ?
C58 C57 C56 119.4 . . ?
C58 C57 H57 120.3 . . ?
C57 C58 H58 119.9 . . ?
C59 C58 C57 120.1 . . ?
C59 C58 H58 119.9 . . ?
C58 C59 H59 119.4 . . ?
C58 C59 C60 121.1 . . ?
C60 C59 H59 119.4 . . ?
C55 C60 C61 121.0 . . ?
C59 C60 C61 120.9 . . ?
C59 C60 C55 118.1 . . ?
C70 C69 H69 119.4 . . ?
C74 C69 H69 119.4 . . ?
C74 C69 C70 121.1(12) . . ?
C69 C70 H70 120.3 . . ?
C69 C70 C71 119.4(12) . . ?
C71 C70 H70 120.3 . . ?
C70 C71 H71 120.2 . . ?
C72 C71 C70 119.6(17) . . ?
C72 C71 H71 120.2 . . ?
C71 C72 H72 119.8 . . ?
C71 C72 C73 120(2) . . ?
C73 C72 H72 119.8 . . ?
C72 C73 H73 119.1 . . ?
C72 C73 C74 121.7(19) . . ?
C74 C73 H73 119.1 . . ?
C69 C74 C73 117.7(13) . . ?
C69 C74 C75 122.2(12) . . ?
C73 C74 C75 120.1(12) . . ?
C74 C75 H75A 109.5 . . ?
C74 C75 H75B 109.5 . . ?
C74 C75 H75C 109.5 . . ?
H75A C75 H75B 109.5 . . ?
H75A C75 H75C 109.5 . . ?
H75B C75 H75C 109.5 . . ?
C51 C50 H50 120.2 . . ?
C51 C50 H50 120.2 2_755 . ?
C51 C50 C51 119.7(3) . 2_755 ?
C50 C51 H51 119.9 . . ?
C52 C51 C50 120.2(2) . . ?
C52 C51 H51 119.9 . . ?
C51 C52 H52 119.5 . . ?
C51 C52 C53 121.09(19) . . ?
C53 C52 H52 119.5 . . ?
C52 C53 C52 117.8(3) . 2_755 ?
C52 C53 C54 121.11(13) 2_755 . ?
C52 C53 C54 121.11(13) . . ?
C53 C54 H54A 109.5 . . ?
C53 C54 H54B 109.5 . . ?
C53 C54 H54C 109.5 . . ?
H54A C54 H54B 109.5 . . ?
H54A C54 H54C 109.5 . . ?
H54B C54 H54C 109.5 . . ?

loop_
_geom_bond_atom_site_label_1
_geom_bond_atom_site_label_2
_geom_bond_distance
_geom_bond_site_symmetry_2
_geom_bond_publ_flag
C1 C2 1.490(2) . ?
C1 C17 1.351(2) . ?
C1 N1 1.4067(18) . ?
C2 C3 1.467(2) . ?
C2 O1 1.2219(17) . ?
C3 C4 1.396(2) . ?
C3 C8 1.399(2) . ?
C4 H4 0.9500 . ?
C4 C5 1.389(2) . ?
C5 H5 0.9500 . ?
C5 C6 1.404(2) . ?
C6 H6 0.9500 . ?
C6 C7 1.393(2) . ?
C7 H7 0.9500 . ?
C7 C8 1.394(2) . ?
C8 N1 1.428(2) . ?
C9 C10 1.576(2) . ?
C9 C25 1.595(2) . ?
C9 N1 1.4653(19) . ?
C9 N3 1.4676(18) . ?
C10 C11 1.459(2) . ?
C10 O3 1.2119(18) . ?
C11 C12 1.399(2) . ?
C11 C16 1.403(2) . ?
C12 H12 0.9500 . ?
C12 C13 1.382(2) . ?
C13 H13 0.9500 . ?
C13 C14 1.399(3) . ?
C14 H14 0.9500 . ?
C14 C15 1.388(2) . ?
C15 H15 0.9500 . ?
C15 C16 1.386(2) . ?
C16 N3 1.4066(19) . ?
C17 C18 1.501(2) . ?
C17 N2 1.4008(18) . ?
C18 C19 1.473(2) . ?
C18 O2 1.2196(18) . ?
C19 C20 1.389(2) . ?
C19 C24 1.401(2) . ?
C20 H20 0.9500 . ?
C20 C21 1.393(2) . ?
C21 H21 0.9500 . ?
C21 C22 1.397(2) . ?
C22 H22 0.9500 . ?
C22 C23 1.389(2) . ?
C23 H23 0.9500 . ?
C23 C24 1.392(2) . ?
C24 N2 1.416(2) . ?
C25 C26 1.584(2) . ?
C25 N2 1.4569(19) . ?
C25 N4 1.4897(18) . ?
C26 C27 1.457(2) . ?
C26 O4 1.2112(18) . ?
C27 C28 1.395(2) . ?
C27 C32 1.396(2) . ?
C28 H28 0.9500 . ?
C28 C29 1.378(2) . ?
C29 H29 0.9500 . ?
C29 C30 1.401(3) . ?
C30 H30 0.9500 . ?
C30 C31 1.393(2) . ?
C31 H31 0.9500 . ?
C31 C32 1.398(2) . ?
C32 N4 1.4203(19) . ?
C33 C34 1.491(2) . ?
C33 C42 1.335(2) . ?
C33 N3 1.4135(18) . ?
C34 C35 1.485(2) . ?
C34 O5 1.2202(19) . ?
C35 C36 1.392(2) . ?
C35 C40 1.405(2) . ?
C36 H36 0.9500 . ?
C36 C37 1.390(2) . ?
C37 H37 0.9500 . ?
C37 C38 1.382(3) . ?
C38 H38 0.9500 . ?
C38 C39 1.392(2) . ?
C39 H39 0.9500 . ?
C39 C40 1.396(2) . ?
C40 C41 1.492(2) . ?
C41 C42 1.492(2) . ?
C41 O6 1.221(2) . ?
C42 N4 1.4173(19) . ?
C1A C2A 1.504(2) . ?
C1A C17A 1.349(2) . ?
C1A N1A 1.4025(18) . ?
C2A C3A 1.471(2) . ?
C2A O1A 1.2204(18) . ?
C3A C4A 1.395(2) . ?
C3A C8A 1.396(2) . ?
C4A H4A 0.9500 . ?
C4A C5A 1.389(2) . ?
C5A H5A 0.9500 . ?
C5A C6A 1.399(2) . ?
C6A H6A 0.9500 . ?
C6A C7A 1.394(2) . ?
C7A H7A 0.9500 . ?
C7A C8A 1.390(2) . ?
C8A N1A 1.426(2) . ?
C9A C10A 1.577(2) . ?
C9A C25A 1.603(2) . ?
C9A N1A 1.4638(18) . ?
C9A N3A 1.4721(18) . ?
C10A C11A 1.460(2) . ?
C10A O3A 1.2128(18) . ?
C11A C12A 1.397(2) . ?
C11A C16A 1.395(2) . ?
C12A H12A 0.9500 . ?
C12A C13A 1.383(3) . ?
C13A H13A 0.9500 . ?
C13A C14A 1.395(3) . ?
C14A H14A 0.9500 . ?
C14A C15A 1.388(3) . ?
C15A H15A 0.9500 . ?
C15A C16A 1.395(2) . ?
C16A N3A 1.4080(19) . ?
C17A C18A 1.492(2) . ?
C17A N2A 1.4019(18) . ?
C18A C19A 1.465(2) . ?
C18A O2A 1.2224(17) . ?
C19A C20A 1.395(2) . ?
C19A C24A 1.403(2) . ?
C20A H20A 0.9500 . ?
C20A C21A 1.389(2) . ?
C21A H21A 0.9500 . ?
C21A C22A 1.400(2) . ?
C22A H22A 0.9500 . ?
C22A C23A 1.392(2) . ?
C23A H23A 0.9500 . ?
C23A C24A 1.393(2) . ?
C24A N2A 1.426(2) . ?
C25A C26A 1.576(2) . ?
C25A N2A 1.4626(18) . ?
C25A N4A 1.4697(18) . ?
C26A C27A 1.463(2) . ?
C26A O4A 1.2149(18) . ?
C27A C28A 1.393(2) . ?
C27A C32A 1.400(2) . ?
C28A H28A 0.9500 . ?
C28A C29A 1.386(2) . ?
C29A H29A 0.9500 . ?
C29A C30A 1.398(2) . ?
C30A H30A 0.9500 . ?
C30A C31A 1.390(2) . ?
C31A H31A 0.9500 . ?
C31A C32A 1.389(2) . ?
C32A N4A 1.4148(19) . ?
C33A C34A 1.486(2) . ?
C33A C42A 1.338(2) . ?
C33A N3A 1.4130(18) . ?
C34A C35A 1.483(2) . ?
C34A O5A 1.222(2) . ?
C35A C36A 1.393(2) . ?
C35A C40A 1.400(2) . ?
C36A H36A 0.9500 . ?
C36A C37A 1.388(2) . ?
C37A H37A 0.9500 . ?
C37A C38A 1.378(3) . ?
C38A H38A 0.9500 . ?
C38A C39A 1.393(2) . ?
C39A H39A 0.9500 . ?
C39A C40A 1.395(2) . ?
C40A C41A 1.493(2) . ?
C41A C42A 1.487(2) . ?
C41A O6A 1.2185(19) . ?
C42A N4A 1.4127(18) . ?
C62 H62 0.9500 . ?
C62 C63 1.404(11) . ?
C62 C67 1.416(11) . ?
C63 H63 0.9500 . ?
C63 C64 1.358(18) . ?
C64 H64 0.9500 . ?
C64 C65 1.39(2) . ?
C65 H65 0.9500 . ?
C65 C66 1.413(18) . ?
C66 H66 0.9500 . ?
C66 C67 1.409(10) . ?
C67 C68 1.470(13) . ?
C68 H68A 0.9800 . ?
C68 H68B 0.9800 . ?
C68 H68C 0.9800 . ?
C43 H43 0.9500 . ?
C43 C44 1.371(3) . ?
C43 C48 1.372(3) . ?
C44 H44 0.9500 . ?
C44 C45 1.380(3) . ?
C45 H45 0.9500 . ?
C45 C46 1.400(3) . ?
C46 C47 1.402(3) . ?
C46 C49 1.503(3) . ?
C47 H47 0.9500 . ?
C47 C48 1.375(3) . ?
C48 H48 0.9500 . ?
C49 H49A 0.9800 . ?
C49 H49B 0.9800 . ?
C49 H49C 0.9800 . ?
C61 H61A 0.9800 . ?
C61 H61B 0.9800 . ?
C61 H61C 0.9800 . ?
C61 C60 1.5070 . ?
C55 H55 0.9500 . ?
C55 C56 1.3961 . ?
C55 C60 1.4025 . ?
C56 H56 0.9500 . ?
C56 C57 1.3968 . ?
C57 H57 0.9500 . ?
C57 C58 1.3965 . ?
C58 H58 0.9500 . ?
C58 C59 1.3962 . ?
C59 H59 0.9500 . ?
C59 C60 1.4023 . ?
C69 H69 0.9500 . ?
C69 C70 1.377(13) . ?
C69 C74 1.359(12) . ?
C70 H70 0.9500 . ?
C70 C71 1.385(18) . ?
C71 H71 0.9500 . ?
C71 C72 1.35(3) . ?
C72 H72 0.9500 . ?
C72 C73 1.35(2) . ?
C73 H73 0.9500 . ?
C73 C74 1.385(11) . ?
C74 C75 1.537(15) . ?
C75 H75A 0.9800 . ?
C75 H75B 0.9800 . ?
C75 H75C 0.9800 . ?
C50 H50 0.9500 . ?
C50 C51 1.386(3) . ?
C50 C51 1.386(3) 2_755 ?
C51 H51 0.9500 . ?
C51 C52 1.377(3) . ?
C52 H52 0.9500 . ?
C52 C53 1.400(2) . ?
C53 C52 1.400(2) 2_755 ?
C53 C54 1.506(4) . ?
C54 H54A 0.9800 . ?
C54 H54B 0.9800 . ?
C54 H54C 0.9800 . ?
